data_4025901
loop_
_publ_author_name
'Sukalyan Bhadra'
'Laksmikanta Adak'
'Subhas Samanta'
'A. K. M. Maidul Islam'
'Manabendra Mukherjee'
'Brindaban C. Ranu'

_publ_section_title
;
 Alumina-Supported Cu(II), A Versatile and Recyclable Catalyst for
 Regioselective Ring Opening of Aziridines and Epoxides and Subsequent
 Cyclization to Functionalized 1,4-Benzoxazines and 1,4-Benzodioxanes
;
_journal_name_full 'Journal of Organic Chemistry'
_journal_page_first 8533
_journal_page_last 8541
_journal_paper_doi 10.1021/jo101916e
_journal_volume 75
_journal_year 2010
_chemical_formula_moiety 'C18 H19 N O3 S'
_chemical_formula_sum 'C18 H19 N O3 S'
_chemical_formula_weight 329.40
_chemical_name_systematic
;
 ?
;
_space_group_IT_number 14
_symmetry_cell_setting monoclinic
_symmetry_space_group_name_Hall '-P 2ybc'
_symmetry_space_group_name_H-M 'P 1 21/c 1'
_atom_sites_solution_hydrogens geom
_atom_sites_solution_primary direct
_atom_sites_solution_secondary difmap
_audit_creation_method SHELXL-97
_cell_angle_alpha 90.00
_cell_angle_beta 104.848(2)
_cell_angle_gamma 90.00
_cell_formula_units_Z 4
_cell_length_a 10.7629(10)
_cell_length_b 9.5687(9)
_cell_length_c 16.1405(15)
_cell_measurement_reflns_used 18056
_cell_measurement_temperature 296(2)
_cell_measurement_theta_max 29.63
_cell_measurement_theta_min 1.96
_cell_volume 1606.8(3)
_computing_cell_refinement 'BRUKER AXS SMART 3'
_computing_data_collection 'BRUKER AXS SMART 3'
_computing_data_reduction 'BRUKER AXS SAINT'
_computing_molecular_graphics 'BRUKER SHELXLTL'
_computing_publication_material 'MURCURY 1.4'
_computing_structure_refinement 'SHELXL-97 (Sheldrick, 1997)'
_computing_structure_solution 'SHELXS-97 (Sheldrick, 1990)'
_diffrn_ambient_temperature 296(2)
_diffrn_measured_fraction_theta_full 0.943
_diffrn_measured_fraction_theta_max 0.943
_diffrn_measurement_device_type 'CCD area detector'
_diffrn_measurement_method 'phi and omega scan'
_diffrn_radiation_monochromator graphite
_diffrn_radiation_source 'fine-focus sealed tube'
_diffrn_radiation_type MoK\a
_diffrn_radiation_wavelength 0.71073
_diffrn_reflns_av_R_equivalents 0.0316
_diffrn_reflns_av_sigmaI/netI 0.0287
_diffrn_reflns_limit_h_max 14
_diffrn_reflns_limit_h_min -14
_diffrn_reflns_limit_k_max 12
_diffrn_reflns_limit_k_min -13
_diffrn_reflns_limit_l_max 21
_diffrn_reflns_limit_l_min -21
_diffrn_reflns_number 18056
_diffrn_reflns_theta_full 29.63
_diffrn_reflns_theta_max 29.63
_diffrn_reflns_theta_min 1.96
_exptl_absorpt_coefficient_mu 0.216
_exptl_absorpt_correction_T_max 0.9745
_exptl_absorpt_correction_T_min 0.9704
_exptl_absorpt_correction_type multi-scan
_exptl_absorpt_process_details SADABS
_exptl_crystal_colour WHITE
_exptl_crystal_density_diffrn 1.362
_exptl_crystal_density_method 'not measured'
_exptl_crystal_description Block
_exptl_crystal_F_000 696
_exptl_crystal_size_max 0.14
_exptl_crystal_size_mid 0.12
_exptl_crystal_size_min 0.12
_refine_diff_density_max 0.802
_refine_diff_density_min -0.442
_refine_diff_density_rms 0.067
_refine_ls_extinction_method none
_refine_ls_goodness_of_fit_ref 0.981
_refine_ls_hydrogen_treatment constr
_refine_ls_matrix_type full
_refine_ls_number_parameters 208
_refine_ls_number_reflns 4261
_refine_ls_number_restraints 0
_refine_ls_restrained_S_all 0.981
_refine_ls_R_factor_all 0.0753
_refine_ls_R_factor_gt 0.0588
_refine_ls_shift/su_max 0.019
_refine_ls_shift/su_mean 0.003
_refine_ls_structure_factor_coef Fsqd
_refine_ls_weighting_details 'calc w=1/[\s^2^(Fo^2^)+(0.0933P)^2^+1.6395P] where P=(Fo^2^+2Fc^2^)/3'
_refine_ls_weighting_scheme calc
_refine_ls_wR_factor_gt 0.1622
_refine_ls_wR_factor_ref 0.1751
_reflns_number_gt 3372
_reflns_number_total 4261
_reflns_threshold_expression >2sigma(I)
_cod_data_source_file jo101916e_si_002_2.cif
_cod_data_source_block 2h
_cod_depositor_comments
;
The following automatic conversions were performed:

'_symmetry_cell_setting' value 'MONOCLINIC' changed to 'monoclinic'
according to the built-in table from CIF Core dictionary named
'cif_core.dic' version 2.4.1 from
2010-06-29.

'_exptl_absorpt_correction_type' value 'Multi-Scan'
changed to 'multi-scan' according to the built-in table from CIF Core
dictionary named 'cif_core.dic' version 2.4.1 from 2010-06-29.

Automatic conversion script
Id: cif_fix_values 1646 2011-03-28 12:23:43Z adriana 
;
_cod_database_code 4025901

loop_
_symmetry_equiv_pos_as_xyz
'x, y, z'
'-x, y+1/2, -z+1/2'
'-x, -y, -z'
'x, -y-1/2, z-1/2'

loop_
_atom_site_label
_atom_site_type_symbol
_atom_site_fract_x
_atom_site_fract_y
_atom_site_fract_z
_atom_site_U_iso_or_equiv
_atom_site_adp_type
_atom_site_occupancy
_atom_site_symmetry_multiplicity
_atom_site_calc_flag
_atom_site_refinement_flags
_atom_site_disorder_assembly
_atom_site_disorder_group
S1 S 0.71514(5) 0.70415(6) 0.07910(3) 0.03000(17) Uani 1 1 d . . .
C1 C 0.8468(2) 0.4672(2) 0.07275(14) 0.0308(4) Uani 1 1 d . . .
C11 C 0.9667(2) 0.6673(3) 0.14846(15) 0.0350(5) Uani 1 1 d . . .
H11 H 0.9547 0.6479 0.2055 0.042 Uiso 1 1 calc R . .
C7 C 1.0804(2) 0.5885(3) 0.13796(17) 0.0420(6) Uani 1 1 d . . .
H7 H 1.0889 0.6006 0.0794 0.050 Uiso 1 1 calc R . .
C6 C 0.9569(2) 0.3869(2) 0.10793(15) 0.0363(5) Uani 1 1 d . . .
C2 C 0.7398(3) 0.3964(3) 0.0258(2) 0.0487(6) Uani 1 1 d . . .
H2 H 0.6668 0.4468 -0.0013 0.058 Uiso 1 1 calc R . .
C5 C 0.9532(3) 0.2421(3) 0.09842(19) 0.0511(7) Uani 1 1 d . . .
H5 H 1.0259 0.1893 0.1228 0.061 Uiso 1 1 calc R . .
C8 C 1.1931(2) 0.6571(4) 0.2003(2) 0.0587(8) Uani 1 1 d . . .
H8A H 1.2727 0.6406 0.1842 0.070 Uiso 1 1 calc R . .
H8B H 1.2020 0.6238 0.2583 0.070 Uiso 1 1 calc R . .
C10 C 1.0114(3) 0.8175(3) 0.1461(2) 0.0489(6) Uani 1 1 d . . .
H10A H 0.9659 0.8789 0.1760 0.059 Uiso 1 1 calc R . .
H10B H 0.9980 0.8498 0.0875 0.059 Uiso 1 1 calc R . .
C9 C 1.1554(3) 0.8123(3) 0.1916(2) 0.0600(8) Uani 1 1 d . . .
H9A H 1.2049 0.8614 0.1583 0.072 Uiso 1 1 calc R . .
H9B H 1.1713 0.8557 0.2477 0.072 Uiso 1 1 calc R . .
C3 C 0.7385(3) 0.2529(3) 0.0182(2) 0.0621(9) Uani 1 1 d . . .
H3 H 0.6639 0.2081 -0.0119 0.075 Uiso 1 1 calc R . .
C4 C 0.8433(4) 0.1771(3) 0.0534(2) 0.0596(9) Uani 1 1 d . . .
H4 H 0.8414 0.0804 0.0473 0.072 Uiso 1 1 calc R . .
O1 O 1.06979(18) 0.4430(2) 0.15510(13) 0.0520(5) Uani 1 1 d . . .
N1 N 0.85112(16) 0.61805(19) 0.08263(11) 0.0283(4) Uani 1 1 d . . .
O2 O 0.74926(16) 0.84854(17) 0.09054(12) 0.0405(4) Uani 1 1 d . . .
O3 O 0.62185(16) 0.6636(2) 0.00309(10) 0.0419(4) Uani 1 1 d . . .
C17 C 0.7093(2) 0.7158(2) 0.24582(15) 0.0307(4) Uani 1 1 d . . .
H17 H 0.7701 0.7865 0.2511 0.037 Uiso 1 1 calc R . .
C12 C 0.66187(18) 0.6489(2) 0.16772(13) 0.0266(4) Uani 1 1 d . . .
C13 C 0.57323(19) 0.5413(2) 0.15946(14) 0.0313(4) Uani 1 1 d . . .
H13 H 0.5432 0.4953 0.1074 0.038 Uiso 1 1 calc R . .
C16 C 0.6653(2) 0.6761(2) 0.31568(15) 0.0332(5) Uani 1 1 d . . .
H16 H 0.6974 0.7204 0.3681 0.040 Uiso 1 1 calc R . .
C15 C 0.5739(2) 0.5710(2) 0.30886(15) 0.0320(5) Uani 1 1 d . . .
C14 C 0.5302(2) 0.5038(2) 0.23059(15) 0.0355(5) Uani 1 1 d . . .
H14 H 0.4706 0.4318 0.2256 0.043 Uiso 1 1 calc R . .
C18 C 0.5216(3) 0.5332(3) 0.38367(17) 0.0476(6) Uani 1 1 d . . .
H18A H 0.5623 0.5897 0.4322 0.071 Uiso 1 1 calc R . .
H18B H 0.5384 0.4363 0.3976 0.071 Uiso 1 1 calc R . .
H18C H 0.4305 0.5494 0.3691 0.071 Uiso 1 1 calc R . .

loop_
_atom_site_aniso_label
_atom_site_aniso_U_11
_atom_site_aniso_U_22
_atom_site_aniso_U_33
_atom_site_aniso_U_23
_atom_site_aniso_U_13
_atom_site_aniso_U_12
S1 0.0245(3) 0.0309(3) 0.0335(3) 0.0080(2) 0.0053(2) 0.00342(18)
C1 0.0315(10) 0.0335(11) 0.0294(10) -0.0024(8) 0.0112(8) 0.0008(8)
C11 0.0245(10) 0.0396(12) 0.0395(12) 0.0006(9) 0.0056(9) -0.0030(8)
C7 0.0309(11) 0.0466(14) 0.0463(14) -0.0065(11) 0.0057(10) 0.0048(10)
C6 0.0421(12) 0.0328(11) 0.0327(11) 0.0057(9) 0.0073(9) 0.0038(9)
C2 0.0349(12) 0.0411(14) 0.0688(18) -0.0095(12) 0.0109(12) -0.0048(10)
C5 0.0672(18) 0.0376(14) 0.0496(15) 0.0099(12) 0.0168(13) 0.0155(13)
C8 0.0271(12) 0.081(2) 0.0632(18) -0.0201(16) 0.0024(12) 0.0009(12)
C10 0.0355(13) 0.0440(15) 0.0677(18) -0.0077(13) 0.0142(12) -0.0083(10)
C9 0.0427(15) 0.0638(19) 0.076(2) -0.0311(16) 0.0187(14) -0.0204(13)
C3 0.0568(17) 0.0477(16) 0.087(2) -0.0263(16) 0.0280(17) -0.0196(14)
C4 0.088(2) 0.0249(12) 0.078(2) -0.0059(13) 0.0436(19) -0.0079(13)
O1 0.0450(10) 0.0458(11) 0.0525(11) -0.0043(8) -0.0106(8) 0.0163(8)
N1 0.0231(8) 0.0302(9) 0.0317(9) 0.0021(7) 0.0070(7) 0.0006(6)
O2 0.0374(8) 0.0271(8) 0.0582(11) 0.0131(7) 0.0146(8) 0.0061(6)
O3 0.0318(8) 0.0569(11) 0.0323(8) 0.0094(7) -0.0004(7) 0.0037(7)
C17 0.0257(9) 0.0256(10) 0.0397(11) -0.0032(8) 0.0063(8) -0.0043(7)
C12 0.0200(8) 0.0261(9) 0.0325(10) 0.0019(8) 0.0048(7) 0.0023(7)
C13 0.0245(9) 0.0319(11) 0.0349(11) -0.0044(8) 0.0030(8) -0.0045(8)
C16 0.0319(11) 0.0312(11) 0.0350(11) -0.0054(9) 0.0062(9) -0.0006(8)
C15 0.0251(9) 0.0327(11) 0.0387(12) 0.0030(9) 0.0089(8) 0.0023(8)
C14 0.0262(10) 0.0346(11) 0.0452(13) -0.0013(9) 0.0084(9) -0.0092(8)
C18 0.0441(14) 0.0577(17) 0.0441(14) 0.0046(12) 0.0172(11) -0.0051(12)

loop_
_atom_type_symbol
_atom_type_description
_atom_type_scat_dispersion_real
_atom_type_scat_dispersion_imag
_atom_type_scat_source
C C 0.0033 0.0016 'International Tables Vol C Tables 4.2.6.8 and 6.1.1.4'
H H 0.0000 0.0000 'International Tables Vol C Tables 4.2.6.8 and 6.1.1.4'
N N 0.0061 0.0033 'International Tables Vol C Tables 4.2.6.8 and 6.1.1.4'
O O 0.0106 0.0060 'International Tables Vol C Tables 4.2.6.8 and 6.1.1.4'
S S 0.1246 0.1234 'International Tables Vol C Tables 4.2.6.8 and 6.1.1.4'

loop_
_geom_angle_atom_site_label_1
_geom_angle_atom_site_label_2
_geom_angle_atom_site_label_3
_geom_angle
_geom_angle_site_symmetry_1
_geom_angle_site_symmetry_3
_geom_angle_publ_flag
O3 S1 O2 118.35(11) . . ?
O3 S1 N1 108.27(10) . . ?
O2 S1 N1 106.20(10) . . ?
O3 S1 C12 108.34(10) . . ?
O2 S1 C12 108.24(11) . . ?
N1 S1 C12 106.90(9) . . ?
C2 C1 C6 116.8(2) . . ?
C2 C1 N1 123.1(2) . . ?
C6 C1 N1 119.9(2) . . ?
N1 C11 C7 108.66(19) . . ?
N1 C11 C10 119.5(2) . . ?
C7 C11 C10 101.7(2) . . ?
N1 C11 H11 108.8 . . ?
C7 C11 H11 108.8 . . ?
C10 C11 H11 108.8 . . ?
O1 C7 C11 111.3(2) . . ?
O1 C7 C8 112.6(2) . . ?
C11 C7 C8 104.3(2) . . ?
O1 C7 H7 109.5 . . ?
C11 C7 H7 109.5 . . ?
C8 C7 H7 109.5 . . ?
O1 C6 C5 116.6(2) . . ?
O1 C6 C1 123.2(2) . . ?
C5 C6 C1 120.1(2) . . ?
C3 C2 C1 121.7(3) . . ?
C3 C2 H2 119.2 . . ?
C1 C2 H2 119.2 . . ?
C4 C5 C6 120.4(3) . . ?
C4 C5 H5 119.8 . . ?
C6 C5 H5 119.8 . . ?
C7 C8 C9 102.2(2) . . ?
C7 C8 H8A 111.3 . . ?
C9 C8 H8A 111.3 . . ?
C7 C8 H8B 111.3 . . ?
C9 C8 H8B 111.3 . . ?
H8A C8 H8B 109.2 . . ?
C11 C10 C9 104.2(2) . . ?
C11 C10 H10A 110.9 . . ?
C9 C10 H10A 110.9 . . ?
C11 C10 H10B 110.9 . . ?
C9 C10 H10B 110.9 . . ?
H10A C10 H10B 108.9 . . ?
C8 C9 C10 106.6(2) . . ?
C8 C9 H9A 110.4 . . ?
C10 C9 H9A 110.4 . . ?
C8 C9 H9B 110.4 . . ?
C10 C9 H9B 110.4 . . ?
H9A C9 H9B 108.6 . . ?
C4 C3 C2 120.9(3) . . ?
C4 C3 H3 119.5 . . ?
C2 C3 H3 119.5 . . ?
C3 C4 C5 119.9(3) . . ?
C3 C4 H4 120.0 . . ?
C5 C4 H4 120.0 . . ?
C6 O1 C7 112.22(18) . . ?
C1 N1 C11 112.99(17) . . ?
C1 N1 S1 118.95(14) . . ?
C11 N1 S1 115.65(15) . . ?
C16 C17 C12 119.35(19) . . ?
C16 C17 H17 120.3 . . ?
C12 C17 H17 120.3 . . ?
C13 C12 C17 120.9(2) . . ?
C13 C12 S1 120.41(16) . . ?
C17 C12 S1 118.71(16) . . ?
C12 C13 C14 118.6(2) . . ?
C12 C13 H13 120.7 . . ?
C14 C13 H13 120.7 . . ?
C17 C16 C15 121.1(2) . . ?
C17 C16 H16 119.4 . . ?
C15 C16 H16 119.4 . . ?
C14 C15 C16 118.4(2) . . ?
C14 C15 C18 120.7(2) . . ?
C16 C15 C18 120.9(2) . . ?
C15 C14 C13 121.6(2) . . ?
C15 C14 H14 119.2 . . ?
C13 C14 H14 119.2 . . ?
C15 C18 H18A 109.5 . . ?
C15 C18 H18B 109.5 . . ?
H18A C18 H18B 109.5 . . ?
C15 C18 H18C 109.5 . . ?
H18A C18 H18C 109.5 . . ?
H18B C18 H18C 109.5 . . ?

loop_
_geom_bond_atom_site_label_1
_geom_bond_atom_site_label_2
_geom_bond_distance
_geom_bond_site_symmetry_2
_geom_bond_publ_flag
S1 O3 1.4257(17) . ?
S1 O2 1.4294(18) . ?
S1 N1 1.6677(17) . ?
S1 C12 1.753(2) . ?
C1 C2 1.383(3) . ?
C1 C6 1.404(3) . ?
C1 N1 1.452(3) . ?
C11 N1 1.491(3) . ?
C11 C7 1.484(3) . ?
C11 C10 1.519(3) . ?
C11 H11 0.9800 . ?
C7 O1 1.430(3) . ?
C7 C8 1.513(4) . ?
C7 H7 0.9800 . ?
C6 O1 1.368(3) . ?
C6 C5 1.394(4) . ?
C2 C3 1.378(4) . ?
C2 H2 0.9300 . ?
C5 C4 1.369(5) . ?
C5 H5 0.9300 . ?
C8 C9 1.537(5) . ?
C8 H8A 0.9700 . ?
C8 H8B 0.9700 . ?
C10 C9 1.536(4) . ?
C10 H10A 0.9700 . ?
C10 H10B 0.9700 . ?
C9 H9A 0.9700 . ?
C9 H9B 0.9700 . ?
C3 C4 1.339(5) . ?
C3 H3 0.9300 . ?
C4 H4 0.9300 . ?
C17 C16 1.383(3) . ?
C17 C12 1.389(3) . ?
C17 H17 0.9300 . ?
C12 C13 1.386(3) . ?
C13 C14 1.391(3) . ?
C13 H13 0.9300 . ?
C16 C15 1.391(3) . ?
C16 H16 0.9300 . ?
C15 C14 1.388(3) . ?
C15 C18 1.502(3) . ?
C14 H14 0.9300 . ?
C18 H18A 0.9600 . ?
C18 H18B 0.9600 . ?
C18 H18C 0.9600 . ?
